data_2241113
loop_
_publ_author_name
'Ahn, Seunghyun'
'Lim, Yoongho'
'Koh, Dongsoo'

_publ_section_title
;
 Crystal structure of
 (<i>E</i>)-4,6-dimethoxy-2-(4-methoxystyryl)-3-methylbenzaldehyde
;
_journal_issue 10
_journal_name_full 'Acta Crystallographica Section E'
_journal_page_first o771
_journal_paper_doi 10.1107/S2056989015017363
_journal_volume 71
_journal_year 2015
_chemical_formula_iupac 'C19 H20 O4'
_chemical_formula_moiety 'C19 H20 O4'
_chemical_formula_sum 'C19 H20 O4'
_chemical_formula_weight 312.35
_chemical_name_systematic
;
(<i>E</i>)-4,6-Dimethoxy-2-(4-methoxystyryl)-3-methylbenzaldehyde
;
_space_group_IT_number 14
_symmetry_cell_setting monoclinic
_symmetry_space_group_name_Hall '-P 2ybc'
_symmetry_space_group_name_H-M 'P 1 21/c 1'
_atom_sites_solution_hydrogens geom
_atom_sites_solution_primary direct
_atom_sites_solution_secondary difmap
_audit_creation_method SHELXTL
_cell_angle_alpha 90.00
_cell_angle_beta 101.927(2)
_cell_angle_gamma 90.00
_cell_formula_units_Z 4
_cell_length_a 11.3632(9)
_cell_length_b 8.7159(7)
_cell_length_c 16.2382(13)
_cell_measurement_reflns_used 3256
_cell_measurement_temperature 200(2)
_cell_measurement_theta_max 28.19
_cell_measurement_theta_min 2.67
_cell_volume 1573.5(2)
_computing_cell_refinement
;
SAINT (Bruker, 2000)
;
_computing_data_collection
;
SMART (Bruker, 2000)
;
_computing_data_reduction
;
SAINT (Bruker, 2000)
;
_computing_molecular_graphics
;
SHELXTL (Sheldrick, 2008)
;
_computing_publication_material
;
SHELXTL (Sheldrick, 2008)
;
_computing_structure_refinement
;
SHELXL97 (Sheldrick, 2008)
;
_computing_structure_solution
;
SHELXS97 (Sheldrick, 2008)
;
_diffrn_ambient_temperature 200(2)
_diffrn_measured_fraction_theta_full 0.998
_diffrn_measured_fraction_theta_max 0.998
_diffrn_measurement_device_type 'Bruker SMART CCD'
_diffrn_measurement_method '\f and \w scans'
_diffrn_radiation_monochromator graphite
_diffrn_radiation_source 'fine-focus sealed tube'
_diffrn_radiation_type MoK\a
_diffrn_radiation_wavelength 0.71073
_diffrn_reflns_av_R_equivalents 0.0371
_diffrn_reflns_av_sigmaI/netI 0.0552
_diffrn_reflns_limit_h_max 14
_diffrn_reflns_limit_h_min -15
_diffrn_reflns_limit_k_max 11
_diffrn_reflns_limit_k_min -11
_diffrn_reflns_limit_l_max 21
_diffrn_reflns_limit_l_min -16
_diffrn_reflns_number 11266
_diffrn_reflns_theta_full 28.31
_diffrn_reflns_theta_max 28.31
_diffrn_reflns_theta_min 1.83
_exptl_absorpt_coefficient_mu 0.092
_exptl_absorpt_correction_type none
_exptl_crystal_colour 'Light yellow'
_exptl_crystal_density_diffrn 1.318
_exptl_crystal_density_method 'not measured'
_exptl_crystal_description Block
_exptl_crystal_F_000 664
_exptl_crystal_size_max 0.26
_exptl_crystal_size_mid 0.20
_exptl_crystal_size_min 0.13
_refine_diff_density_max 0.244
_refine_diff_density_min -0.315
_refine_ls_extinction_method none
_refine_ls_goodness_of_fit_ref 0.987
_refine_ls_hydrogen_treatment constr
_refine_ls_matrix_type full
_refine_ls_number_parameters 212
_refine_ls_number_reflns 3904
_refine_ls_number_restraints 0
_refine_ls_restrained_S_all 0.987
_refine_ls_R_factor_all 0.1163
_refine_ls_R_factor_gt 0.0572
_refine_ls_shift/su_max 0.000
_refine_ls_shift/su_mean 0.000
_refine_ls_structure_factor_coef Fsqd
_refine_ls_weighting_details 'calc w=1/[\s^2^(Fo^2^)+(0.1179P)^2^] where P=(Fo^2^+2Fc^2^)/3'
_refine_ls_weighting_scheme calc
_refine_ls_wR_factor_gt 0.1462
_refine_ls_wR_factor_ref 0.2223
_reflns_number_gt 1966
_reflns_number_total 3904
_reflns_threshold_expression I>2\s(I)
_cod_data_source_file lh5786sup1.cif
_cod_data_source_block I
_cod_original_sg_symbol_H-M 'P 21/c'
_cod_database_code 2241113
_cod_database_fobs_code 2241113

loop_
_symmetry_equiv_pos_as_xyz
'x, y, z'
'-x, y+1/2, -z+1/2'
'-x, -y, -z'
'x, -y-1/2, z-1/2'

loop_
_atom_site_type_symbol
_atom_site_label
_atom_site_fract_x
_atom_site_fract_y
_atom_site_fract_z
_atom_site_U_iso_or_equiv
_atom_site_adp_type
_atom_site_calc_flag
_atom_site_refinement_flags
_atom_site_occupancy
_atom_site_symmetry_multiplicity
C C1 0.8260(2) 0.0967(3) 0.05627(14) 0.0374(5) Uani d . 1 1
C C2 0.7634(2) 0.0081(3) -0.01021(15) 0.0400(6) Uani d . 1 1
C C3 0.7955(2) 0.0212(3) -0.08861(14) 0.0398(6) Uani d . 1 1
C C4 0.8854(2) 0.1179(3) -0.10269(15) 0.0408(6) Uani d . 1 1
H H4 0.9040 0.1253 -0.1569 0.049 Uiso calc R 1 1
C C5 0.9481(2) 0.2042(3) -0.03599(14) 0.0384(6) Uani d . 1 1
C C6 0.9196(2) 0.1962(2) 0.04419(14) 0.0368(5) Uani d . 1 1
C C7 0.6658(2) -0.1046(3) -0.00234(18) 0.0568(7) Uani d . 1 1
H H7A 0.5871 -0.0586 -0.0248 0.085 Uiso calc R 1 1
H H7B 0.6718 -0.1308 0.0571 0.085 Uiso calc R 1 1
H H7C 0.6752 -0.1978 -0.0342 0.085 Uiso calc R 1 1
O O1 0.73156(16) -0.0693(2) -0.15023(11) 0.0533(5) Uani d . 1 1
C C8 0.7593(3) -0.0620(3) -0.23169(15) 0.0582(8) Uani d . 1 1
H H8A 0.7488 0.0435 -0.2529 0.087 Uiso calc R 1 1
H H8B 0.7054 -0.1304 -0.2700 0.087 Uiso calc R 1 1
H H8C 0.8429 -0.0940 -0.2283 0.087 Uiso calc R 1 1
O O2 1.03780(16) 0.30232(19) -0.04472(10) 0.0481(5) Uani d . 1 1
C C9 1.0693(2) 0.3103(3) -0.12493(16) 0.0516(7) Uani d . 1 1
H H9A 1.0958 0.2090 -0.1400 0.077 Uiso calc R 1 1
H H9B 1.1346 0.3846 -0.1229 0.077 Uiso calc R 1 1
H H9C 0.9991 0.3428 -0.1672 0.077 Uiso calc R 1 1
O O3 0.97338(18) 0.3109(2) 0.18130(11) 0.0574(5) Uani d . 1 1
C C10 0.9879(2) 0.2931(3) 0.10982(16) 0.0477(6) Uani d . 1 1
H H10 1.0519 0.3497 0.0950 0.057 Uiso calc R 1 1
C C11 0.7965(2) 0.0880(3) 0.14099(14) 0.0404(6) Uani d . 1 1
H H11 0.8607 0.0662 0.1871 0.049 Uiso calc R 1 1
C C12 0.6884(2) 0.1081(3) 0.15791(15) 0.0417(6) Uani d . 1 1
H H12 0.6232 0.1226 0.1114 0.050 Uiso calc R 1 1
C C13 0.6605(2) 0.1098(3) 0.24196(15) 0.0414(6) Uani d . 1 1
C C14 0.5693(2) 0.2034(3) 0.25915(15) 0.0464(6) Uani d . 1 1
H H14 0.5208 0.2594 0.2145 0.056 Uiso calc R 1 1
C C15 0.5475(2) 0.2171(3) 0.33950(16) 0.0483(6) Uani d . 1 1
H H15 0.4861 0.2839 0.3498 0.058 Uiso calc R 1 1
C C16 0.6156(2) 0.1327(3) 0.40527(14) 0.0405(6) Uani d . 1 1
C C17 0.7041(2) 0.0355(3) 0.38910(15) 0.0441(6) Uani d . 1 1
H H17 0.7495 -0.0247 0.4332 0.053 Uiso calc R 1 1
C C18 0.7270(2) 0.0256(3) 0.30880(14) 0.0437(6) Uani d . 1 1
H H18 0.7894 -0.0400 0.2989 0.052 Uiso calc R 1 1
O O4 0.58605(15) 0.15293(19) 0.48210(10) 0.0480(5) Uani d . 1 1
C C19 0.6468(2) 0.0587(3) 0.54938(15) 0.0524(7) Uani d . 1 1
H H19A 0.6389 -0.0492 0.5322 0.079 Uiso calc R 1 1
H H19B 0.6112 0.0739 0.5988 0.079 Uiso calc R 1 1
H H19C 0.7322 0.0867 0.5633 0.079 Uiso calc R 1 1

loop_
_atom_site_aniso_label
_atom_site_aniso_U_11
_atom_site_aniso_U_22
_atom_site_aniso_U_33
_atom_site_aniso_U_12
_atom_site_aniso_U_13
_atom_site_aniso_U_23
C1 0.0382(12) 0.0403(12) 0.0348(12) 0.0087(10) 0.0102(10) 0.0032(10)
C2 0.0396(13) 0.0408(13) 0.0406(13) 0.0040(10) 0.0110(10) -0.0006(10)
C3 0.0390(13) 0.0406(12) 0.0399(13) 0.0023(10) 0.0080(10) -0.0043(11)
C4 0.0433(13) 0.0454(13) 0.0348(12) 0.0052(11) 0.0109(10) 0.0012(10)
C5 0.0375(12) 0.0407(12) 0.0389(13) 0.0049(10) 0.0124(10) 0.0022(10)
C6 0.0344(12) 0.0388(12) 0.0381(12) 0.0048(10) 0.0094(10) 0.0046(10)
C7 0.0569(17) 0.0580(16) 0.0592(18) -0.0107(13) 0.0205(14) -0.0078(14)
O1 0.0529(11) 0.0631(11) 0.0452(10) -0.0100(9) 0.0130(8) -0.0147(9)
C8 0.0631(18) 0.0748(19) 0.0369(14) -0.0077(15) 0.0108(12) -0.0130(13)
O2 0.0517(10) 0.0557(11) 0.0409(10) -0.0137(8) 0.0193(8) -0.0016(8)
C9 0.0583(16) 0.0561(15) 0.0462(15) -0.0048(13) 0.0246(13) 0.0014(12)
O3 0.0725(13) 0.0651(12) 0.0353(10) -0.0099(9) 0.0130(9) -0.0052(9)
C10 0.0480(15) 0.0541(15) 0.0405(14) -0.0051(12) 0.0077(12) -0.0004(12)
C11 0.0437(13) 0.0422(12) 0.0370(13) 0.0014(10) 0.0121(10) 0.0023(10)
C12 0.0430(14) 0.0477(14) 0.0360(12) -0.0019(11) 0.0116(10) 0.0014(11)
C13 0.0404(13) 0.0461(13) 0.0398(13) -0.0044(10) 0.0136(10) 0.0006(11)
C14 0.0417(14) 0.0613(16) 0.0375(13) 0.0047(11) 0.0109(11) 0.0046(12)
C15 0.0411(14) 0.0581(15) 0.0479(15) 0.0023(12) 0.0146(11) -0.0002(12)
C16 0.0406(13) 0.0494(13) 0.0339(12) -0.0095(11) 0.0129(10) -0.0052(11)
C17 0.0459(14) 0.0482(14) 0.0410(13) 0.0013(11) 0.0150(11) 0.0058(11)
C18 0.0432(13) 0.0451(13) 0.0454(14) 0.0024(11) 0.0150(11) 0.0022(11)
O4 0.0497(10) 0.0588(11) 0.0382(9) -0.0032(8) 0.0154(8) -0.0025(8)
C19 0.0594(16) 0.0543(15) 0.0431(14) -0.0127(13) 0.0100(12) 0.0003(12)

loop_
_atom_type_symbol
_atom_type_description
_atom_type_scat_dispersion_real
_atom_type_scat_dispersion_imag
_atom_type_scat_source
C C 0.0033 0.0016 'International Tables Vol C Tables 4.2.6.8 and 6.1.1.4'
H H 0.0000 0.0000 'International Tables Vol C Tables 4.2.6.8 and 6.1.1.4'
O O 0.0106 0.0060 'International Tables Vol C Tables 4.2.6.8 and 6.1.1.4'

loop_
_geom_angle_atom_site_label_1
_geom_angle_atom_site_label_2
_geom_angle_atom_site_label_3
_geom_angle
C2 C1 C6 120.5(2)
C2 C1 C11 120.8(2)
C6 C1 C11 118.6(2)
C1 C2 C3 118.1(2)
C1 C2 C7 124.1(2)
C3 C2 C7 117.7(2)
O1 C3 C4 122.2(2)
O1 C3 C2 115.0(2)
C4 C3 C2 122.8(2)
C3 C4 C5 118.7(2)
C3 C4 H4 120.7
C5 C4 H4 120.7
O2 C5 C4 122.3(2)
O2 C5 C6 116.7(2)
C4 C5 C6 121.1(2)
C5 C6 C1 118.8(2)
C5 C6 C10 117.4(2)
C1 C6 C10 123.9(2)
C2 C7 H7A 109.5
C2 C7 H7B 109.5
H7A C7 H7B 109.5
C2 C7 H7C 109.5
H7A C7 H7C 109.5
H7B C7 H7C 109.5
C3 O1 C8 118.1(2)
O1 C8 H8A 109.5
O1 C8 H8B 109.5
H8A C8 H8B 109.5
O1 C8 H8C 109.5
H8A C8 H8C 109.5
H8B C8 H8C 109.5
C5 O2 C9 117.52(18)
O2 C9 H9A 109.5
O2 C9 H9B 109.5
H9A C9 H9B 109.5
O2 C9 H9C 109.5
H9A C9 H9C 109.5
H9B C9 H9C 109.5
O3 C10 C6 128.1(2)
O3 C10 H10 115.9
C6 C10 H10 115.9
C12 C11 C1 125.6(2)
C12 C11 H11 117.2
C1 C11 H11 117.2
C11 C12 C13 125.7(2)
C11 C12 H12 117.1
C13 C12 H12 117.1
C14 C13 C18 117.3(2)
C14 C13 C12 120.4(2)
C18 C13 C12 122.2(2)
C15 C14 C13 121.7(2)
C15 C14 H14 119.1
C13 C14 H14 119.1
C14 C15 C16 119.9(2)
C14 C15 H15 120.1
C16 C15 H15 120.1
O4 C16 C17 125.3(2)
O4 C16 C15 115.4(2)
C17 C16 C15 119.3(2)
C16 C17 C18 120.2(2)
C16 C17 H17 119.9
C18 C17 H17 119.9
C17 C18 C13 121.5(2)
C17 C18 H18 119.2
C13 C18 H18 119.2
C16 O4 C19 116.92(19)
O4 C19 H19A 109.5
O4 C19 H19B 109.5
H19A C19 H19B 109.5
O4 C19 H19C 109.5
H19A C19 H19C 109.5
H19B C19 H19C 109.5

loop_
_geom_bond_atom_site_label_1
_geom_bond_atom_site_label_2
_geom_bond_distance
C1 C2 1.396(3)
C1 C6 1.417(3)
C1 C11 1.484(3)
C2 C3 1.399(3)
C2 C7 1.506(3)
C3 O1 1.360(3)
C3 C4 1.379(3)
C4 C5 1.388(3)
C4 H4 0.9500
C5 O2 1.360(3)
C5 C6 1.407(3)
C6 C10 1.453(3)
C7 H7A 0.9800
C7 H7B 0.9800
C7 H7C 0.9800
O1 C8 1.423(3)
C8 H8A 0.9800
C8 H8B 0.9800
C8 H8C 0.9800
O2 C9 1.422(3)
C9 H9A 0.9800
C9 H9B 0.9800
C9 H9C 0.9800
O3 C10 1.215(3)
C10 H10 0.9500
C11 C12 1.325(3)
C11 H11 0.9500
C12 C13 1.463(3)
C12 H12 0.9500
C13 C14 1.391(3)
C13 C18 1.396(3)
C14 C15 1.383(3)
C14 H14 0.9500
C15 C16 1.393(3)
C15 H15 0.9500
C16 O4 1.369(3)
C16 C17 1.381(3)
C17 C18 1.384(3)
C17 H17 0.9500
C18 H18 0.9500
O4 C19 1.426(3)
C19 H19A 0.9800
C19 H19B 0.9800
C19 H19C 0.9800

loop_
_geom_torsion_atom_site_label_1
_geom_torsion_atom_site_label_2
_geom_torsion_atom_site_label_3
_geom_torsion_atom_site_label_4
_geom_torsion
C6 C1 C2 C3 -0.3(3)
C11 C1 C2 C3 -179.9(2)
C6 C1 C2 C7 177.8(2)
C11 C1 C2 C7 -1.9(3)
C1 C2 C3 O1 179.49(19)
C7 C2 C3 O1 1.3(3)
C1 C2 C3 C4 -0.3(3)
C7 C2 C3 C4 -178.5(2)
O1 C3 C4 C5 -178.7(2)
C2 C3 C4 C5 1.0(3)
C3 C4 C5 O2 -179.9(2)
C3 C4 C5 C6 -1.2(3)
O2 C5 C6 C1 179.4(2)
C4 C5 C6 C1 0.7(3)
O2 C5 C6 C10 0.2(3)
C4 C5 C6 C10 -178.6(2)
C2 C1 C6 C5 0.1(3)
C11 C1 C6 C5 179.75(19)
C2 C1 C6 C10 179.3(2)
C11 C1 C6 C10 -1.0(3)
C4 C3 O1 C8 -0.2(3)
C2 C3 O1 C8 -180.0(2)
C4 C5 O2 C9 -2.2(3)
C6 C5 O2 C9 179.0(2)
C5 C6 C10 O3 175.2(2)
C1 C6 C10 O3 -4.0(4)
C2 C1 C11 C12 -53.9(3)
C6 C1 C11 C12 126.4(3)
C1 C11 C12 C13 -175.6(2)
C11 C12 C13 C14 146.5(3)
C11 C12 C13 C18 -29.9(4)
C18 C13 C14 C15 2.1(4)
C12 C13 C14 C15 -174.6(2)
C13 C14 C15 C16 -1.7(4)
C14 C15 C16 O4 -179.2(2)
C14 C15 C16 C17 -0.3(4)
O4 C16 C17 C18 -179.3(2)
C15 C16 C17 C18 1.8(4)
C16 C17 C18 C13 -1.4(4)
C14 C13 C18 C17 -0.5(3)
C12 C13 C18 C17 176.1(2)
C17 C16 O4 C19 -4.1(3)
C15 C16 O4 C19 174.8(2)
